data_2209255
loop_
_publ_author_name
'Lalancette, Roger A.'
'Kikolski, Elizabeth M.'
'Thompson, Hugh W.'

_publ_section_title
;
 1-Oxoindan-6-carboxylic acid: catemeric hydrogen bonding in an
 aromatic \d-keto acid
;
_journal_coeditor_code LH2075
_journal_issue 6
_journal_name_full 'Acta Crystallographica Section E'
_journal_page_first o2435
_journal_page_last o2437
_journal_paper_doi 10.1107/S1600536806018022
_journal_volume 62
_journal_year 2006
_chemical_formula_iupac 'C10 H8 O3'
_chemical_formula_moiety 'C10 H8 O3'
_chemical_formula_sum 'C10 H8 O3'
_chemical_formula_weight 176.16
_chemical_melting_point 533
_chemical_name_systematic
;
1-Oxoindan-6-carboxylic acid
;
_space_group_IT_number 14
_symmetry_cell_setting monoclinic
_symmetry_space_group_name_Hall '-P 2ybc'
_symmetry_space_group_name_H-M 'P 1 21/c 1'
_atom_sites_solution_hydrogens geom
_atom_sites_solution_primary direct
_atom_sites_solution_secondary difmap
_audit_creation_method SHELXL-97
_cell_angle_alpha 90.00
_cell_angle_beta 105.0680(10)
_cell_angle_gamma 90.00
_cell_formula_units_Z 4
_cell_length_a 6.64570(10)
_cell_length_b 17.4657(3)
_cell_length_c 7.01050(10)
_cell_measurement_reflns_used 4303
_cell_measurement_temperature 100(2)
_cell_measurement_theta_max 64.79
_cell_measurement_theta_min 5.06
_cell_volume 785.74(2)
_computing_cell_refinement 'SAINT-Plus (Bruker,2000)'
_computing_data_collection 'SMART (Bruker,2000)'
_computing_data_reduction SAINT-Plus
_computing_molecular_graphics 'SHELXTL (Bruker,2000)'
_computing_publication_material SHELXTL
_computing_structure_refinement 'SHELXL97 (Sheldrick, 1997)'
_computing_structure_solution 'SHELXS97 (Sheldrick, 1997)'
_diffrn_ambient_temperature 100(2)
_diffrn_measured_fraction_theta_full 0.959
_diffrn_measured_fraction_theta_max 0.959
_diffrn_measurement_device_type 'Bruker SMART CCD APEX-II area-detector'
_diffrn_measurement_method '\f and \w'
_diffrn_radiation_monochromator graphite
_diffrn_radiation_source 'fine-focus sealed tube'
_diffrn_radiation_type CuK\a
_diffrn_radiation_wavelength 1.54178
_diffrn_reflns_av_R_equivalents 0.0122
_diffrn_reflns_av_sigmaI/netI 0.0120
_diffrn_reflns_limit_h_max 7
_diffrn_reflns_limit_h_min -7
_diffrn_reflns_limit_k_max 20
_diffrn_reflns_limit_k_min -20
_diffrn_reflns_limit_l_max 8
_diffrn_reflns_limit_l_min -7
_diffrn_reflns_number 4303
_diffrn_reflns_theta_full 64.79
_diffrn_reflns_theta_max 64.79
_diffrn_reflns_theta_min 5.06
_diffrn_standards_decay_% 0
_diffrn_standards_number 0
_exptl_absorpt_coefficient_mu 0.925
_exptl_absorpt_correction_T_max 0.8738
_exptl_absorpt_correction_T_min 0.7991
_exptl_absorpt_correction_type multi-scan
_exptl_absorpt_process_details '(SADABS; Blessing, 1995)'
_exptl_crystal_colour colourless
_exptl_crystal_density_diffrn 1.489
_exptl_crystal_density_method 'not measured'
_exptl_crystal_description block
_exptl_crystal_F_000 368
_exptl_crystal_size_max 0.25
_exptl_crystal_size_mid 0.22
_exptl_crystal_size_min 0.15
_refine_diff_density_max 0.23
_refine_diff_density_min -0.16
_refine_ls_extinction_coef 0.0022(6)
_refine_ls_extinction_expression Fc^*^=kFc[1+0.001xFc^2^\l^3^/sin(2\q)]^-1/4^
_refine_ls_extinction_method SHELXL97
_refine_ls_goodness_of_fit_ref 1.067
_refine_ls_hydrogen_treatment constr
_refine_ls_matrix_type full
_refine_ls_number_parameters 120
_refine_ls_number_reflns 1273
_refine_ls_number_restraints 0
_refine_ls_restrained_S_all 1.067
_refine_ls_R_factor_all 0.033
_refine_ls_R_factor_gt 0.032
_refine_ls_shift/su_max 0.00
_refine_ls_shift/su_mean 0.00
_refine_ls_structure_factor_coef Fsqd
_refine_ls_weighting_details 'calc w=1/[\s^2^(Fo^2^)+(0.0565P)^2^+0.2662P] where P=(Fo^2^+2Fc^2^)/3'
_refine_ls_weighting_scheme calc
_refine_ls_wR_factor_gt 0.093
_refine_ls_wR_factor_ref 0.094
_reflns_number_gt 1241
_reflns_number_total 1273
_reflns_threshold_expression I>2\s(I)
_cod_data_source_file lh2075.cif
_cod_data_source_block I
_cod_depositor_comments
;
The following automatic conversions were performed:
'_geom_bond_publ_flag' value 'Y' changed to 'y' according to
'/home/saulius/struct/CIF-dictionaries/cif_core.dic' dictionary named
'cif_core.dic' version 2.4.1 from 2010-06-29 (2
times).

'_geom_angle_publ_flag' value 'Y' changed to 'y' according to
'/home/saulius/struct/CIF-dictionaries/cif_core.dic' dictionary named
'cif_core.dic' version 2.4.1 from 2010-06-29 (2 times).

Automatic conversion script
Id: cif_fix_enum 1527 2010-12-29 10:47:43Z saulius 

The following automatic conversions were performed:

'_geom_bond_publ_flag' value 'Y' changed to 'y' according to
/home/saulius/struct/CIF-dictionaries/cif_core.dic dictionary named
'cif_core.dic' version 2.4.1 from 2010-06-29 (2
times).

'_geom_angle_publ_flag' value 'Y' changed to 'y' according
to /home/saulius/struct/CIF-dictionaries/cif_core.dic dictionary
named 'cif_core.dic' version 2.4.1 from 2010-06-29 (2 times).

Automatic conversion script
Id: cif_fix_values 1715 2011-07-08 13:25:40Z adriana 
;
_cod_original_sg_symbol_H-M 'P 21/c'
_cod_database_code 2209255
_cod_database_fobs_code 2209255

loop_
_symmetry_equiv_pos_as_xyz
'x, y, z'
'-x, y+1/2, -z+1/2'
'-x, -y, -z'
'x, -y-1/2, z-1/2'

loop_
_atom_site_type_symbol
_atom_site_label
_atom_site_fract_x
_atom_site_fract_y
_atom_site_fract_z
_atom_site_U_iso_or_equiv
_atom_site_adp_type
_atom_site_calc_flag
_atom_site_refinement_flags
_atom_site_occupancy
O O3 0.21914(14) 0.49240(5) 0.81019(14) 0.0254(3) Uani d . 1
H H3 0.1410 0.5310 0.7904 0.038 Uiso calc R 1
O O1 -0.01396(13) 0.12364(5) 0.76269(14) 0.0241(3) Uani d . 1
O O2 -0.07920(14) 0.43110(5) 0.80164(14) 0.0254(3) Uani d . 1
C C7 0.1282(2) 0.28876(7) 0.81580(18) 0.0178(3) Uani d . 1
H H7 -0.0197 0.2870 0.7765 0.021 Uiso calc R 1
C C6 0.2326(2) 0.35820(7) 0.84571(18) 0.0178(3) Uani d . 1
C C3A 0.4618(2) 0.22219(7) 0.90479(18) 0.0182(3) Uani d . 1
C C5 0.4521(2) 0.35944(7) 0.90336(18) 0.0196(3) Uani d . 1
H H5 0.5229 0.4072 0.9211 0.024 Uiso calc R 1
C C7A 0.2449(2) 0.22175(7) 0.84457(18) 0.0173(3) Uani d . 1
C C8 0.1064(2) 0.43009(7) 0.81709(18) 0.0186(3) Uani d . 1
C C4 0.56642(19) 0.29221(7) 0.93465(18) 0.0201(3) Uani d . 1
H H4 0.7143 0.2937 0.9760 0.024 Uiso calc R 1
C C2 0.35630(19) 0.08958(7) 0.87338(18) 0.0205(3) Uani d . 1
H H2A 0.3602 0.0559 0.7608 0.025 Uiso calc R 1
H H2B 0.3507 0.0572 0.9878 0.025 Uiso calc R 1
C C3 0.54913(19) 0.14201(7) 0.92576(19) 0.0208(3) Uani d . 1
H H3A 0.6330 0.1325 1.0626 0.025 Uiso calc R 1
H H3B 0.6379 0.1335 0.8341 0.025 Uiso calc R 1
C C1 0.16934(19) 0.14230(7) 0.81897(18) 0.0183(3) Uani d . 1

loop_
_atom_site_aniso_label
_atom_site_aniso_U_11
_atom_site_aniso_U_22
_atom_site_aniso_U_33
_atom_site_aniso_U_12
_atom_site_aniso_U_13
_atom_site_aniso_U_23
O3 0.0218(5) 0.0133(5) 0.0421(6) 0.0004(3) 0.0099(4) 0.0007(4)
O1 0.0184(5) 0.0160(5) 0.0370(6) -0.0013(3) 0.0059(4) -0.0011(4)
O2 0.0189(5) 0.0178(5) 0.0377(6) 0.0008(3) 0.0039(4) -0.0008(4)
C7 0.0163(6) 0.0189(7) 0.0179(6) 0.0002(5) 0.0042(5) 0.0003(4)
C6 0.0209(7) 0.0172(7) 0.0159(6) 0.0012(5) 0.0057(5) 0.0002(4)
C3A 0.0193(7) 0.0203(7) 0.0153(6) 0.0014(5) 0.0049(5) 0.0002(4)
C5 0.0211(7) 0.0181(7) 0.0196(6) -0.0038(5) 0.0052(5) -0.0018(5)
C7A 0.0185(6) 0.0180(7) 0.0157(6) 0.0005(5) 0.0053(5) 0.0004(4)
C8 0.0206(7) 0.0166(6) 0.0177(6) -0.0014(5) 0.0032(5) -0.0017(4)
C4 0.0157(6) 0.0231(7) 0.0212(7) -0.0002(5) 0.0040(5) -0.0008(5)
C2 0.0220(7) 0.0165(6) 0.0231(7) 0.0025(5) 0.0063(5) 0.0011(5)
C3 0.0191(7) 0.0196(7) 0.0232(7) 0.0033(5) 0.0049(5) 0.0003(5)
C1 0.0204(7) 0.0169(7) 0.0186(6) 0.0008(5) 0.0069(5) 0.0003(4)

loop_
_atom_type_symbol
_atom_type_description
_atom_type_scat_dispersion_real
_atom_type_scat_dispersion_imag
_atom_type_scat_source
C C 0.0181 0.0091 'International Tables Vol C Tables 4.2.6.8 and 6.1.1.4'
H H 0.0000 0.0000 'International Tables Vol C Tables 4.2.6.8 and 6.1.1.4'
O O 0.0492 0.0322 'International Tables Vol C Tables 4.2.6.8 and 6.1.1.4'

loop_
_geom_angle_atom_site_label_1
_geom_angle_atom_site_label_2
_geom_angle_atom_site_label_3
_geom_angle
_geom_angle_publ_flag
C8 O3 H3 109.5 ?
C6 C7 C7A 118.45(12) ?
C6 C7 H7 120.8 ?
C7A C7 H7 120.8 ?
C7 C6 C5 119.81(11) ?
C7 C6 C8 118.27(11) ?
C5 C6 C8 121.92(11) ?
C7A C3A C4 119.10(11) ?
C7A C3A C3 111.48(10) ?
C4 C3A C3 129.41(12) ?
C4 C5 C6 121.13(11) ?
C4 C5 H5 119.4 ?
C6 C5 H5 119.4 ?
C7 C7A C3A 122.29(11) ?
C7 C7A C1 128.08(11) ?
C3A C7A C1 109.63(10) ?
O2 C8 O3 123.77(11) ?
O2 C8 C6 123.21(11) y
O3 C8 C6 113.02(11) y
C5 C4 C3A 119.20(12) ?
C5 C4 H4 120.4 ?
C3A C4 H4 120.4 ?
C1 C2 C3 106.02(10) ?
C1 C2 H2A 110.5 ?
C3 C2 H2A 110.5 ?
C1 C2 H2B 110.5 ?
C3 C2 H2B 110.5 ?
H2A C2 H2B 108.7 ?
C3A C3 C2 104.69(10) ?
C3A C3 H3A 110.8 ?
C2 C3 H3A 110.8 ?
C3A C3 H3B 110.8 ?
C2 C3 H3B 110.8 ?
H3A C3 H3B 108.9 ?
O1 C1 C7A 124.80(11) ?
O1 C1 C2 127.07(11) ?
C7A C1 C2 108.13(10) ?

loop_
_geom_bond_atom_site_label_1
_geom_bond_atom_site_label_2
_geom_bond_distance
_geom_bond_publ_flag
O3 C8 1.3290(15) y
O3 H3 0.8400 ?
O1 C1 1.2231(16) ?
O2 C8 1.2103(16) y
C7 C6 1.3859(17) ?
C7 C7A 1.3897(17) ?
C7 H7 0.9500 ?
C6 C5 1.4088(19) ?
C6 C8 1.4941(17) ?
C3A C7A 1.3923(19) ?
C3A C4 1.3956(18) ?
C3A C3 1.5083(17) ?
C5 C4 1.3848(18) ?
C5 H5 0.9500 ?
C7A C1 1.4708(17) ?
C4 H4 0.9500 ?
C2 C1 1.5135(17) ?
C2 C3 1.5398(17) ?
C2 H2A 0.9900 ?
C2 H2B 0.9900 ?
C3 H3A 0.9900 ?
C3 H3B 0.9900 ?

loop_
_geom_hbond_atom_site_label_D
_geom_hbond_atom_site_label_H
_geom_hbond_atom_site_label_A
_geom_hbond_site_symmetry_A
_geom_hbond_distance_DH
_geom_hbond_distance_HA
_geom_hbond_distance_DA
_geom_hbond_angle_DHA
_geom_hbond_publ_flag
O3 H3 O1 2_556 0.84 1.82 2.6481(12) 169 y
C3 H3B O1 1_655 0.99 2.50 3.4009(16) 152 y
C3 H3A O2 4_666 0.99 2.46 3.3603(15) 152 y

loop_
_geom_torsion_atom_site_label_1
_geom_torsion_atom_site_label_2
_geom_torsion_atom_site_label_3
_geom_torsion_atom_site_label_4
_geom_torsion
C7A C7 C6 C5 0.18(19)
C7A C7 C6 C8 -179.24(10)
C7 C6 C5 C4 -1.26(19)
C8 C6 C5 C4 178.14(11)
C6 C7 C7A C3A 0.93(19)
C6 C7 C7A C1 -178.96(11)
C4 C3A C7A C7 -1.0(2)
C3 C3A C7A C7 179.70(11)
C4 C3A C7A C1 178.93(10)
C3 C3A C7A C1 -0.39(15)
C7 C6 C8 O2 12.68(19)
C5 C6 C8 O2 -166.72(12)
C7 C6 C8 O3 -167.23(10)
C5 C6 C8 O3 13.36(17)
C6 C5 C4 C3A 1.21(19)
C7A C3A C4 C5 -0.11(19)
C3 C3A C4 C5 179.08(12)
C7A C3A C3 C2 -0.89(14)
C4 C3A C3 C2 179.87(12)
C1 C2 C3 C3A 1.76(13)
C7 C7A C1 O1 1.6(2)
C3A C7A C1 O1 -178.27(12)
C7 C7A C1 C2 -178.54(12)
C3A C7A C1 C2 1.56(14)
C3 C2 C1 O1 177.78(13)
C3 C2 C1 C7A -2.05(13)

loop_
_cod_related_entry_id
_cod_related_entry_database
_cod_related_entry_code
1 ChemSpider 13247316
